data_4119292
loop_
_publ_author_name
'Josep Cornella'
'Enrique G\'omez-Bengoa'
'Ruben Martin'

_publ_section_title
;
 Combined Experimental and Theoretical Study on the Reductive Cleavage of
 Inert C-O Bonds with Silanes: Ruling out a Classical Ni(0)/Ni(II)
 Catalytic Couple and Evidence for Ni(I) Intermediates
;
_journal_name_full 'Journal of the American Chemical Society'
_journal_page_first 1997
_journal_page_last 2009
_journal_paper_doi 10.1021/ja311940s
_journal_volume 135
_journal_year 2013
_chemical_formula_sum 'C61 H94 Ni2 O2 P2'
_chemical_formula_weight 1038.72
_chemical_name_systematic
; 
 ? 
;
_space_group_IT_number 2
_symmetry_cell_setting triclinic
_symmetry_space_group_name_Hall '-P 1'
_symmetry_space_group_name_H-M 'P -1'
_atom_sites_solution_hydrogens geom
_atom_sites_solution_primary direct
_atom_sites_solution_secondary difmap
_audit_creation_method SHELXL-97
_cell_angle_alpha 88.462(11)
_cell_angle_beta 85.951(11)
_cell_angle_gamma 86.210(11)
_cell_formula_units_Z 1
_cell_length_a 9.438(3)
_cell_length_b 10.735(3)
_cell_length_c 13.576(4)
_cell_measurement_reflns_used 649
_cell_measurement_temperature 100(2)
_cell_measurement_theta_max 18.64
_cell_measurement_theta_min 2.17
_cell_volume 1368.7(7)
_computing_cell_refinement 'Bruker APEX2 v2011.4-0'
_computing_data_collection 'Bruker APEX2 v2011.4-0'
_computing_data_reduction 'Bruker SAINT V7.60A'
_computing_molecular_graphics 'Bruker SHELXTL'
_computing_publication_material 'Bruker SHELXTL'
_computing_structure_refinement 'SHELXS-97 (Sheldrick, 2008)'
_computing_structure_solution Sir2011
_diffrn_ambient_temperature 100(2)
_diffrn_detector_area_resol_mean 512
_diffrn_detector_type '4K CCD area detector APEX II'
_diffrn_measured_fraction_theta_full 0.980
_diffrn_measured_fraction_theta_max 0.906
_diffrn_measurement_device_type 'APEX DUO Kappa 4-axis goniometer'
_diffrn_measurement_method
;
 Fullsphere data collection, phi and omega scans
;
_diffrn_measurement_specimen_support 'magnetic support whith MicroMount'
_diffrn_radiation_monochromator 'Quazar MX Multilayer Optics'
_diffrn_radiation_type MoK\a
_diffrn_radiation_wavelength 0.71073
_diffrn_reflns_av_R_equivalents 0.1188
_diffrn_reflns_av_sigmaI/netI 0.1857
_diffrn_reflns_limit_h_max 11
_diffrn_reflns_limit_h_min -11
_diffrn_reflns_limit_k_max 12
_diffrn_reflns_limit_k_min -13
_diffrn_reflns_limit_l_max 16
_diffrn_reflns_limit_l_min -16
_diffrn_reflns_number 14783
_diffrn_reflns_theta_full 25.00
_diffrn_reflns_theta_max 26.57
_diffrn_reflns_theta_min 1.90
_diffrn_source 'Micorfocus source E025 IuS'
_diffrn_source_current 0.6
_diffrn_source_power 50
_diffrn_source_size '0.2 mm x 0.2 mm fine focus'
_diffrn_source_type 'Bruker APEX DUO'
_exptl_absorpt_coefficient_mu 0.788
_exptl_absorpt_correction_T_max 0.9922
_exptl_absorpt_correction_T_min 0.9617
_exptl_absorpt_correction_type empirical
_exptl_absorpt_process_details
; 
 SADABS Version 2008/1 Bruker-Nonius
 Blessing, Acta Cryst. (1995) A51 33-38
;
_exptl_crystal_colour yellow
_exptl_crystal_density_diffrn 1.260
_exptl_crystal_description needle
_exptl_crystal_F_000 562
_exptl_crystal_size_max 0.05
_exptl_crystal_size_mid 0.02
_exptl_crystal_size_min 0.01
_refine_diff_density_max 0.469
_refine_diff_density_min -0.405
_refine_diff_density_rms 0.099
_refine_ls_extinction_method none
_refine_ls_goodness_of_fit_ref 0.952
_refine_ls_hydrogen_treatment noref
_refine_ls_matrix_type full
_refine_ls_number_parameters 383
_refine_ls_number_reflns 5174
_refine_ls_number_restraints 114
_refine_ls_restrained_S_all 0.945
_refine_ls_R_factor_all 0.1502
_refine_ls_R_factor_gt 0.0646
_refine_ls_shift/su_max 0.003
_refine_ls_shift/su_mean 0.000
_refine_ls_structure_factor_coef Fsqd
_refine_ls_weighting_details 'calc w=1/[\s^2^(Fo^2^)+(0.0276P)^2^+0.0000P] where P=(Fo^2^+2Fc^2^)/3'
_refine_ls_weighting_scheme calc
_refine_ls_wR_factor_gt 0.0892
_refine_ls_wR_factor_ref 0.1111
_reflns_number_gt 2807
_reflns_number_total 5174
_reflns_threshold_expression >2sigma(I)
_cod_data_source_file ja311940s_si_002.cif
_cod_data_source_block mo_jc224_0m
_cod_original_cell_volume 1368.7(8)
_cod_database_code 4119292

loop_
_symmetry_equiv_pos_as_xyz
'x, y, z'
'-x, -y, -z'

loop_
_atom_site_label
_atom_site_type_symbol
_atom_site_fract_x
_atom_site_fract_y
_atom_site_fract_z
_atom_site_U_iso_or_equiv
_atom_site_adp_type
_atom_site_occupancy
_atom_site_symmetry_multiplicity
_atom_site_calc_flag
_atom_site_refinement_flags
_atom_site_disorder_assembly
_atom_site_disorder_group
Ni1 Ni 0.38551(7) 0.99089(6) 0.07955(5) 0.01613(19) Uani 1 1 d . . .
P1 P 0.33690(12) 1.07479(11) 0.22230(9) 0.0140(3) Uani 1 1 d . . .
O1 O 0.4589(16) 0.9084(14) -0.0368(12) 0.017(2) Uani 0.50 1 d PDU . 1
H1O H 0.395(9) 0.923(13) -0.081(6) 0.025 Uiso 0.50 1 d PD A 1
O1' O 0.4296(17) 0.9428(14) -0.0538(12) 0.017(2) Uani 0.50 1 d PDU . 2
H1O' H 0.410(12) 0.865(4) -0.066(8) 0.025 Uiso 0.50 1 d PD B 2
C1 C 0.2389(5) 0.8790(4) 0.0925(3) 0.0151(11) Uani 1 1 d . . .
C2 C 0.2836(5) 0.7490(4) 0.0923(3) 0.0188(11) Uani 1 1 d . . .
H2 H 0.3804 0.7261 0.0922 0.023 Uiso 1 1 calc R . .
C3 C 0.1901(5) 0.6570(4) 0.0924(3) 0.0239(12) Uani 1 1 d . . .
H3 H 0.2246 0.5738 0.0925 0.029 Uiso 1 1 calc R . .
C4 C 0.0432(5) 0.6862(4) 0.0922(3) 0.0203(12) Uani 1 1 d . . .
C5 C -0.0585(6) 0.5952(5) 0.0950(4) 0.0337(14) Uani 1 1 d . . .
H5 H -0.0279 0.5111 0.0962 0.040 Uiso 1 1 calc R . .
C6 C -0.2004(6) 0.6278(5) 0.0959(4) 0.0335(14) Uani 1 1 d U . .
H6 H -0.2655 0.5663 0.0981 0.040 Uiso 1 1 calc R . .
C7 C -0.2480(5) 0.7532(5) 0.0937(3) 0.0289(13) Uani 1 1 d U . .
H7 H -0.3450 0.7750 0.0936 0.035 Uiso 1 1 calc R . .
C8 C -0.1537(5) 0.8446(5) 0.0917(3) 0.0223(12) Uani 1 1 d . . .
H8 H -0.1872 0.9280 0.0909 0.027 Uiso 1 1 calc R . .
C9 C -0.0060(5) 0.8136(4) 0.0909(3) 0.0169(11) Uani 1 1 d . . .
C10 C 0.0950(4) 0.9068(4) 0.0894(3) 0.0144(11) Uani 1 1 d . . .
H10 H 0.0620 0.9902 0.0863 0.017 Uiso 1 1 calc R . .
C11 C 0.4212(4) 0.9813(4) 0.3208(3) 0.0150(11) Uani 1 1 d . . .
H11 H 0.4040 1.0270 0.3825 0.018 Uiso 1 1 calc R . .
C12 C 0.3575(5) 0.8535(4) 0.3365(3) 0.0201(12) Uani 1 1 d . . .
H12A H 0.2565 0.8656 0.3550 0.024 Uiso 1 1 calc R . .
H12B H 0.3688 0.8085 0.2751 0.024 Uiso 1 1 calc R . .
C13 C 0.4299(5) 0.7763(4) 0.4168(3) 0.0259(13) Uani 1 1 d . . .
H13A H 0.4103 0.8174 0.4795 0.031 Uiso 1 1 calc R . .
H13B H 0.3906 0.6950 0.4228 0.031 Uiso 1 1 calc R . .
C14 C 0.5894(5) 0.7594(4) 0.3945(3) 0.0255(12) Uani 1 1 d . . .
H14A H 0.6097 0.7096 0.3360 0.031 Uiso 1 1 calc R . .
H14B H 0.6323 0.7150 0.4492 0.031 Uiso 1 1 calc R . .
C15 C 0.6534(5) 0.8846(4) 0.3779(4) 0.0264(12) Uani 1 1 d . . .
H15A H 0.7543 0.8713 0.3591 0.032 Uiso 1 1 calc R . .
H15B H 0.6435 0.9299 0.4392 0.032 Uiso 1 1 calc R . .
C16 C 0.5822(5) 0.9625(4) 0.2982(3) 0.0226(12) Uani 1 1 d . . .
H16A H 0.6011 0.9215 0.2354 0.027 Uiso 1 1 calc R . .
H16B H 0.6227 1.0433 0.2923 0.027 Uiso 1 1 calc R . .
C17 C 0.4197(5) 1.2269(4) 0.2273(3) 0.0143(11) Uani 1 1 d . . .
H17 H 0.5221 1.2055 0.2164 0.017 Uiso 1 1 calc R . .
C18 C 0.3857(5) 1.3179(4) 0.1428(3) 0.0201(12) Uani 1 1 d . . .
H18A H 0.3978 1.2746 0.0806 0.024 Uiso 1 1 calc R . .
H18B H 0.2875 1.3506 0.1517 0.024 Uiso 1 1 calc R . .
C19 C 0.4842(5) 1.4249(4) 0.1400(3) 0.0213(12) Uani 1 1 d . . .
H19A H 0.4604 1.4834 0.0871 0.026 Uiso 1 1 calc R . .
H19B H 0.5818 1.3924 0.1265 0.026 Uiso 1 1 calc R . .
C20 C 0.4712(5) 1.4930(4) 0.2381(3) 0.0238(12) Uani 1 1 d . . .
H20A H 0.5386 1.5576 0.2355 0.029 Uiso 1 1 calc R . .
H20B H 0.3762 1.5329 0.2482 0.029 Uiso 1 1 calc R . .
C21 C 0.4995(5) 1.4041(4) 0.3237(3) 0.0234(12) Uani 1 1 d . . .
H21A H 0.4821 1.4484 0.3852 0.028 Uiso 1 1 calc R . .
H21B H 0.5986 1.3731 0.3185 0.028 Uiso 1 1 calc R . .
C22 C 0.4046(5) 1.2940(4) 0.3254(3) 0.0166(11) Uani 1 1 d . . .
H22A H 0.4302 1.2356 0.3780 0.020 Uiso 1 1 calc R . .
H22B H 0.3062 1.3239 0.3391 0.020 Uiso 1 1 calc R . .
C23 C 0.1481(4) 1.0972(4) 0.2681(3) 0.0165(11) Uani 1 1 d . . .
H23 H 0.1064 1.0183 0.2557 0.020 Uiso 1 1 calc R . .
C24 C 0.1135(5) 1.1203(4) 0.3788(3) 0.0194(12) Uani 1 1 d . . .
H24A H 0.1648 1.0574 0.4175 0.023 Uiso 1 1 calc R . .
H24B H 0.1436 1.2015 0.3950 0.023 Uiso 1 1 calc R . .
C25 C -0.0460(5) 1.1151(5) 0.4037(4) 0.0272(13) Uani 1 1 d . . .
H25A H -0.0740 1.0317 0.3922 0.033 Uiso 1 1 calc R . .
H25B H -0.0672 1.1323 0.4732 0.033 Uiso 1 1 calc R . .
C26 C -0.1320(5) 1.2088(5) 0.3422(4) 0.0299(14) Uani 1 1 d . . .
H26A H -0.1127 1.2928 0.3594 0.036 Uiso 1 1 calc R . .
H26B H -0.2327 1.1987 0.3570 0.036 Uiso 1 1 calc R . .
C27 C -0.0953(5) 1.1911(5) 0.2317(4) 0.0274(13) Uani 1 1 d . . .
H27A H -0.1255 1.1112 0.2126 0.033 Uiso 1 1 calc R . .
H27B H -0.1455 1.2562 0.1944 0.033 Uiso 1 1 calc R . .
C28 C 0.0649(5) 1.1963(4) 0.2081(3) 0.0204(12) Uani 1 1 d . . .
H28A H 0.0937 1.2785 0.2229 0.024 Uiso 1 1 calc R . .
H28B H 0.0870 1.1828 0.1381 0.024 Uiso 1 1 calc R . .
C1S C 1.033(9) 0.664(8) 0.356(8) 0.065(13) Uani 0.13 1 d PDU C -1
H1S1 H 1.0343 0.7256 0.4057 0.097 Uiso 0.13 1 calc PR C -1
H1S2 H 0.9878 0.7018 0.2996 0.097 Uiso 0.13 1 calc PR C -1
H1S3 H 1.1282 0.6348 0.3356 0.097 Uiso 0.13 1 calc PR C -1
C2S C 0.948(7) 0.555(5) 0.397(4) 0.067(12) Uani 0.13 1 d PDU C -1
H2S1 H 0.9327 0.4992 0.3438 0.081 Uiso 0.13 1 calc PR C -1
H2S2 H 0.8564 0.5854 0.4261 0.081 Uiso 0.13 1 calc PR C -1
C3S C 1.036(5) 0.484(6) 0.476(3) 0.068(12) Uani 0.13 1 d PDU C -1
H3S1 H 1.1024 0.4212 0.4449 0.081 Uiso 0.13 1 calc PR C -1
H3S2 H 1.0905 0.5418 0.5092 0.081 Uiso 0.13 1 calc PR C -1
C4S C 0.931(6) 0.421(6) 0.551(3) 0.068(12) Uani 0.13 1 d PDU C -1
H4S1 H 0.9077 0.3416 0.5264 0.082 Uiso 0.13 1 calc PR C -1
H4S2 H 0.8434 0.4741 0.5598 0.082 Uiso 0.13 1 calc PR C -1
C5S C 1.002(8) 0.403(7) 0.650(3) 0.071(12) Uani 0.13 1 d PDU C -1
H5S1 H 0.9587 0.3375 0.6883 0.106 Uiso 0.13 1 calc PR C -1
H5S2 H 0.9907 0.4790 0.6858 0.106 Uiso 0.13 1 calc PR C -1
H5S3 H 1.1020 0.3803 0.6369 0.106 Uiso 0.13 1 calc PR C -1
C1S' C 0.995(2) 0.678(2) 0.3552(17) 0.045(4) Uani 0.38 1 d PDU D -2
H1S4 H 0.9218 0.6477 0.3184 0.067 Uiso 0.38 1 calc PR D -2
H1S5 H 1.0617 0.7195 0.3109 0.067 Uiso 0.38 1 calc PR D -2
H1S6 H 0.9526 0.7368 0.4029 0.067 Uiso 0.38 1 calc PR D -2
C2S' C 1.0720(17) 0.5693(14) 0.4085(10) 0.041(3) Uani 0.38 1 d PDU D -2
H2S3 H 1.1558 0.5971 0.4367 0.050 Uiso 0.38 1 calc PR D -2
H2S4 H 1.1019 0.5037 0.3623 0.050 Uiso 0.38 1 calc PR D -2
C3S' C 0.9672(17) 0.5189(16) 0.4919(12) 0.039(3) Uani 0.38 1 d PDU D -2
H3S3 H 0.9244 0.5871 0.5315 0.046 Uiso 0.38 1 calc PR D -2
H3S4 H 0.8919 0.4775 0.4635 0.046 Uiso 0.38 1 calc PR D -2
C4S' C 1.0537(17) 0.4256(13) 0.5564(10) 0.039(3) Uani 0.38 1 d PDU D -2
H4S3 H 1.1281 0.4675 0.5854 0.047 Uiso 0.38 1 calc PR D -2
H4S4 H 1.0978 0.3583 0.5163 0.047 Uiso 0.38 1 calc PR D -2
C5S' C 0.951(2) 0.373(2) 0.6390(14) 0.045(5) Uani 0.38 1 d PDU D -2
H5S4 H 0.9220 0.4367 0.6858 0.067 Uiso 0.38 1 calc PR D -2
H5S5 H 0.9979 0.3033 0.6720 0.067 Uiso 0.38 1 calc PR D -2
H5S6 H 0.8681 0.3456 0.6103 0.067 Uiso 0.38 1 calc PR D -2

loop_
_atom_site_aniso_label
_atom_site_aniso_U_11
_atom_site_aniso_U_22
_atom_site_aniso_U_33
_atom_site_aniso_U_23
_atom_site_aniso_U_13
_atom_site_aniso_U_12
Ni1 0.0132(3) 0.0201(4) 0.0154(4) -0.0065(3) 0.0044(3) -0.0069(3)
P1 0.0121(7) 0.0156(7) 0.0141(7) -0.0039(5) 0.0033(6) -0.0037(6)
O1 0.010(5) 0.025(6) 0.017(5) -0.009(4) 0.000(3) -0.006(4)
O1' 0.010(5) 0.025(6) 0.017(5) -0.009(4) 0.000(3) -0.006(4)
C1 0.015(3) 0.024(3) 0.007(2) 0.001(2) 0.002(2) -0.004(2)
C2 0.010(3) 0.023(3) 0.024(3) -0.002(2) -0.001(2) -0.004(2)
C3 0.028(3) 0.018(3) 0.025(3) 0.000(2) 0.000(2) 0.000(2)
C4 0.021(3) 0.024(3) 0.017(3) -0.006(2) 0.000(2) -0.008(2)
C5 0.041(4) 0.026(3) 0.035(3) -0.004(2) 0.004(3) -0.016(3)
C6 0.030(3) 0.044(4) 0.030(3) -0.013(3) 0.006(3) -0.028(3)
C7 0.013(3) 0.049(4) 0.026(3) -0.010(3) 0.005(2) -0.015(3)
C8 0.020(3) 0.033(3) 0.015(3) -0.007(2) 0.000(2) -0.001(2)
C9 0.015(3) 0.029(3) 0.007(2) -0.005(2) 0.001(2) -0.003(2)
C10 0.016(3) 0.016(3) 0.010(2) -0.002(2) 0.001(2) 0.004(2)
C11 0.014(3) 0.017(3) 0.015(3) -0.006(2) 0.002(2) 0.000(2)
C12 0.022(3) 0.019(3) 0.020(3) -0.003(2) -0.003(2) -0.006(2)
C13 0.033(3) 0.024(3) 0.021(3) 0.000(2) 0.001(2) -0.009(3)
C14 0.035(3) 0.026(3) 0.015(3) -0.004(2) -0.007(2) 0.006(3)
C15 0.024(3) 0.027(3) 0.029(3) -0.001(2) -0.008(2) 0.004(2)
C16 0.022(3) 0.025(3) 0.022(3) -0.008(2) 0.002(2) -0.006(2)
C17 0.014(3) 0.017(3) 0.012(3) -0.007(2) 0.005(2) -0.004(2)
C18 0.024(3) 0.020(3) 0.016(3) -0.005(2) 0.005(2) -0.006(2)
C19 0.022(3) 0.017(3) 0.025(3) 0.000(2) 0.000(2) -0.003(2)
C20 0.031(3) 0.018(3) 0.023(3) -0.010(2) 0.001(2) -0.010(2)
C21 0.028(3) 0.022(3) 0.022(3) -0.008(2) -0.007(2) -0.002(2)
C22 0.023(3) 0.015(3) 0.012(3) -0.004(2) 0.002(2) 0.000(2)
C23 0.011(3) 0.017(3) 0.021(3) -0.008(2) 0.009(2) -0.006(2)
C24 0.026(3) 0.020(3) 0.011(3) -0.007(2) 0.005(2) -0.003(2)
C25 0.022(3) 0.036(3) 0.023(3) -0.007(3) 0.012(2) -0.005(3)
C26 0.018(3) 0.030(3) 0.041(4) -0.008(3) 0.012(3) -0.002(2)
C27 0.017(3) 0.028(3) 0.037(3) -0.006(3) 0.000(2) -0.002(2)
C28 0.023(3) 0.020(3) 0.019(3) -0.004(2) 0.002(2) -0.003(2)
C1S 0.065(14) 0.064(14) 0.065(14) 0.000(5) -0.005(5) -0.004(5)
C2S 0.069(15) 0.063(15) 0.069(15) 0.001(9) -0.005(10) -0.005(8)
C3S 0.071(16) 0.063(15) 0.069(15) 0.001(9) -0.006(11) -0.004(9)
C4S 0.073(16) 0.064(15) 0.068(15) 0.000(10) -0.006(11) -0.004(10)
C5S 0.078(18) 0.065(18) 0.068(16) 0.001(13) -0.008(13) 0.000(14)
C1S' 0.054(10) 0.044(9) 0.034(8) -0.009(6) 0.008(8) 0.013(7)
C2S' 0.053(7) 0.036(7) 0.033(7) -0.016(5) 0.010(6) 0.013(6)
C3S' 0.053(7) 0.031(7) 0.029(6) -0.017(5) 0.012(6) 0.013(5)
C4S' 0.051(6) 0.031(7) 0.033(7) -0.020(5) 0.009(5) 0.013(5)
C5S' 0.048(6) 0.042(6) 0.044(6) -0.001(4) -0.002(4) -0.001(4)

loop_
_atom_type_symbol
_atom_type_description
_atom_type_scat_dispersion_real
_atom_type_scat_dispersion_imag
_atom_type_scat_source
C C 0.0033 0.0016 'International Tables Vol C Tables 4.2.6.8 and 6.1.1.4'
H H 0.0000 0.0000 'International Tables Vol C Tables 4.2.6.8 and 6.1.1.4'
P P 0.1023 0.0942 'International Tables Vol C Tables 4.2.6.8 and 6.1.1.4'
Ni Ni 0.3393 1.1124 'International Tables Vol C Tables 4.2.6.8 and 6.1.1.4'
O O 0.0106 0.0060 'International Tables Vol C Tables 4.2.6.8 and 6.1.1.4'

loop_
_geom_angle_atom_site_label_1
_geom_angle_atom_site_label_2
_geom_angle_atom_site_label_3
_geom_angle
_geom_angle_site_symmetry_1
_geom_angle_site_symmetry_3
C1 Ni1 O1 89.0(5) . .
C1 Ni1 O1' 90.3(5) . .
O1 Ni1 O1' 15.3(6) . .
C1 Ni1 O1 167.2(5) . 2_675
O1 Ni1 O1 78.7(8) . 2_675
O1' Ni1 O1 76.9(6) . 2_675
C1 Ni1 O1' 161.7(5) . 2_675
O1 Ni1 O1' 76.9(6) . 2_675
O1' Ni1 O1' 79.2(8) . 2_675
O1 Ni1 O1' 15.1(6) 2_675 2_675
C1 Ni1 P1 95.70(13) . .
O1 Ni1 P1 170.0(4) . .
O1' Ni1 P1 171.2(4) . .
O1 Ni1 P1 97.0(5) 2_675 .
O1' Ni1 P1 96.5(5) 2_675 .
C1 Ni1 Ni1 128.64(13) . 2_675
O1 Ni1 Ni1 39.7(5) . 2_675
O1' Ni1 Ni1 40.0(5) . 2_675
O1 Ni1 Ni1 39.0(5) 2_675 2_675
O1' Ni1 Ni1 39.3(5) 2_675 2_675
P1 Ni1 Ni1 135.32(5) . 2_675
C11 P1 C23 104.24(19) . .
C11 P1 C17 102.8(2) . .
C23 P1 C17 108.4(2) . .
C11 P1 Ni1 111.24(15) . .
C23 P1 Ni1 118.16(15) . .
C17 P1 Ni1 110.80(13) . .
Ni1 O1 Ni1 101.3(8) . 2_675
Ni1 O1' Ni1 100.8(8) . 2_675
C10 C1 C2 115.8(4) . .
C10 C1 Ni1 127.6(4) . .
C2 C1 Ni1 116.0(3) . .
C3 C2 C1 122.8(4) . .
C2 C3 C4 121.0(5) . .
C3 C4 C5 123.5(5) . .
C3 C4 C9 118.2(4) . .
C5 C4 C9 118.3(5) . .
C6 C5 C4 121.5(5) . .
C5 C6 C7 120.0(4) . .
C8 C7 C6 120.7(5) . .
C7 C8 C9 120.6(5) . .
C8 C9 C4 118.9(4) . .
C8 C9 C10 122.0(4) . .
C4 C9 C10 119.1(4) . .
C1 C10 C9 123.1(4) . .
C16 C11 C12 109.5(4) . .
C16 C11 P1 111.1(3) . .
C12 C11 P1 111.8(3) . .
C13 C12 C11 111.2(4) . .
C14 C13 C12 111.9(4) . .
C13 C14 C15 110.7(4) . .
C14 C15 C16 111.8(4) . .
C15 C16 C11 111.9(4) . .
C18 C17 C22 110.4(4) . .
C18 C17 P1 114.3(3) . .
C22 C17 P1 117.5(3) . .
C19 C18 C17 109.9(4) . .
C18 C19 C20 111.1(3) . .
C21 C20 C19 111.4(4) . .
C20 C21 C22 111.3(4) . .
C17 C22 C21 111.4(3) . .
C28 C23 C24 109.0(4) . .
C28 C23 P1 112.7(3) . .
C24 C23 P1 118.4(3) . .
C25 C24 C23 109.8(4) . .
C26 C25 C24 111.9(4) . .
C25 C26 C27 111.3(4) . .
C28 C27 C26 110.3(4) . .
C27 C28 C23 111.1(4) . .
C1S C2S C3S 107.9(8) . .
C4S C3S C2S 107.6(7) . .
C3S C4S C5S 107.9(8) . .
C1S' C2S' C3S' 108.2(9) . .
C4S' C3S' C2S' 107.5(7) . .
C3S' C4S' C5S' 108.3(9) . .

loop_
_geom_bond_atom_site_label_1
_geom_bond_atom_site_label_2
_geom_bond_distance
_geom_bond_site_symmetry_2
Ni1 C1 1.888(4) .
Ni1 O1 1.897(17) .
Ni1 O1' 1.905(17) .
Ni1 O1 1.928(17) 2_675
Ni1 O1' 1.934(17) 2_675
Ni1 P1 2.1660(15) .
Ni1 Ni1 2.9577(14) 2_675
P1 C11 1.844(5) .
P1 C23 1.848(4) .
P1 C17 1.861(4) .
O1 Ni1 1.928(17) 2_675
O1' Ni1 1.934(17) 2_675
C1 C10 1.374(6) .
C1 C2 1.431(6) .
C2 C3 1.367(6) .
C3 C4 1.402(6) .
C4 C5 1.412(6) .
C4 C9 1.415(6) .
C5 C6 1.360(7) .
C6 C7 1.390(7) .
C7 C8 1.366(6) .
C8 C9 1.411(6) .
C9 C10 1.425(6) .
C11 C16 1.530(6) .
C11 C12 1.538(5) .
C12 C13 1.524(6) .
C13 C14 1.514(6) .
C14 C15 1.515(6) .
C15 C16 1.518(6) .
C17 C18 1.524(6) .
C17 C22 1.524(5) .
C18 C19 1.523(5) .
C19 C20 1.529(6) .
C20 C21 1.512(6) .
C21 C22 1.528(6) .
C23 C28 1.532(6) .
C23 C24 1.538(6) .
C24 C25 1.524(6) .
C25 C26 1.520(7) .
C26 C27 1.528(6) .
C27 C28 1.528(6) .
C1S C2S 1.535(9) .
C2S C3S 1.558(9) .
C3S C4S 1.543(9) .
C4S C5S 1.553(9) .
C1S' C2S' 1.531(10) .
C2S' C3S' 1.560(10) .
C3S' C4S' 1.543(10) .
C4S' C5S' 1.553(10) .

loop_
_geom_torsion_atom_site_label_1
_geom_torsion_atom_site_label_2
_geom_torsion_atom_site_label_3
_geom_torsion_atom_site_label_4
_geom_torsion
_geom_torsion_site_symmetry_1
_geom_torsion_site_symmetry_4
C1 Ni1 P1 C11 84.2(2) . .
O1 Ni1 P1 C11 -34(3) . .
O1' Ni1 P1 C11 -143(3) . .
O1 Ni1 P1 C11 -97.3(4) 2_675 .
O1' Ni1 P1 C11 -82.1(4) 2_675 .
Ni1 Ni1 P1 C11 -89.15(16) 2_675 .
C1 Ni1 P1 C23 -36.3(2) . .
O1 Ni1 P1 C23 -154(3) . .
O1' Ni1 P1 C23 97(3) . .
O1 Ni1 P1 C23 142.2(4) 2_675 .
O1' Ni1 P1 C23 157.4(4) 2_675 .
Ni1 Ni1 P1 C23 150.37(17) 2_675 .
C1 Ni1 P1 C17 -162.1(2) . .
O1 Ni1 P1 C17 80(3) . .
O1' Ni1 P1 C17 -29(3) . .
O1 Ni1 P1 C17 16.4(4) 2_675 .
O1' Ni1 P1 C17 31.6(4) 2_675 .
Ni1 Ni1 P1 C17 24.52(19) 2_675 .
C1 Ni1 O1 Ni1 176.5(5) . 2_675
O1' Ni1 O1 Ni1 82(4) . 2_675
O1 Ni1 O1 Ni1 0.0 2_675 2_675
O1' Ni1 O1 Ni1 -15.3(6) 2_675 2_675
P1 Ni1 O1 Ni1 -65(3) . 2_675
C1 Ni1 O1' Ni1 -164.8(5) . 2_675
O1 Ni1 O1' Ni1 -80(4) . 2_675
O1 Ni1 O1' Ni1 15.2(6) 2_675 2_675
O1' Ni1 O1' Ni1 0.000(2) 2_675 2_675
P1 Ni1 O1' Ni1 62(3) . 2_675
O1 Ni1 C1 C10 -117.0(5) . .
O1' Ni1 C1 C10 -101.7(6) . .
O1 Ni1 C1 C10 -101.5(18) 2_675 .
O1' Ni1 C1 C10 -156.5(15) 2_675 .
P1 Ni1 C1 C10 71.8(4) . .
Ni1 Ni1 C1 C10 -114.2(4) 2_675 .
O1 Ni1 C1 C2 54.0(5) . .
O1' Ni1 C1 C2 69.3(5) . .
O1 Ni1 C1 C2 69.5(19) 2_675 .
O1' Ni1 C1 C2 14.5(16) 2_675 .
P1 Ni1 C1 C2 -117.2(3) . .
Ni1 Ni1 C1 C2 56.8(4) 2_675 .
C10 C1 C2 C3 -2.0(6) . .
Ni1 C1 C2 C3 -174.1(3) . .
C1 C2 C3 C4 0.2(7) . .
C2 C3 C4 C5 -178.2(4) . .
C2 C3 C4 C9 0.7(7) . .
C3 C4 C5 C6 179.2(5) . .
C9 C4 C5 C6 0.2(7) . .
C4 C5 C6 C7 0.3(8) . .
C5 C6 C7 C8 -0.8(7) . .
C6 C7 C8 C9 0.6(7) . .
C7 C8 C9 C4 -0.1(6) . .
C7 C8 C9 C10 -179.6(4) . .
C3 C4 C9 C8 -179.4(4) . .
C5 C4 C9 C8 -0.4(6) . .
C3 C4 C9 C10 0.2(6) . .
C5 C4 C9 C10 179.2(4) . .
C2 C1 C10 C9 3.0(6) . .
Ni1 C1 C10 C9 174.0(3) . .
C8 C9 C10 C1 177.4(4) . .
C4 C9 C10 C1 -2.2(6) . .
C23 P1 C11 C16 -175.6(3) . .
C17 P1 C11 C16 -62.6(3) . .
Ni1 P1 C11 C16 56.0(3) . .
C23 P1 C11 C12 61.8(3) . .
C17 P1 C11 C12 174.8(3) . .
Ni1 P1 C11 C12 -66.6(3) . .
C16 C11 C12 C13 55.4(5) . .
P1 C11 C12 C13 179.0(3) . .
C11 C12 C13 C14 -56.3(5) . .
C12 C13 C14 C15 55.2(5) . .
C13 C14 C15 C16 -54.8(5) . .
C14 C15 C16 C11 55.9(5) . .
C12 C11 C16 C15 -55.5(5) . .
P1 C11 C16 C15 -179.4(3) . .
C11 P1 C17 C18 171.4(3) . .
C23 P1 C17 C18 -78.7(3) . .
Ni1 P1 C17 C18 52.5(3) . .
C11 P1 C17 C22 -56.8(4) . .
C23 P1 C17 C22 53.1(4) . .
Ni1 P1 C17 C22 -175.7(3) . .
C22 C17 C18 C19 58.0(5) . .
P1 C17 C18 C19 -166.9(3) . .
C17 C18 C19 C20 -57.7(5) . .
C18 C19 C20 C21 56.0(5) . .
C19 C20 C21 C22 -53.9(5) . .
C18 C17 C22 C21 -56.8(5) . .
P1 C17 C22 C21 169.7(3) . .
C20 C21 C22 C17 54.7(5) . .
C11 P1 C23 C28 167.5(3) . .
C17 P1 C23 C28 58.5(4) . .
Ni1 P1 C23 C28 -68.5(3) . .
C11 P1 C23 C24 38.6(4) . .
C17 P1 C23 C24 -70.3(4) . .
Ni1 P1 C23 C24 162.7(3) . .
C28 C23 C24 C25 58.6(5) . .
P1 C23 C24 C25 -170.8(3) . .
C23 C24 C25 C26 -57.2(5) . .
C24 C25 C26 C27 55.2(5) . .
C25 C26 C27 C28 -54.5(5) . .
C26 C27 C28 C23 57.6(5) . .
C24 C23 C28 C27 -59.7(5) . .
P1 C23 C28 C27 166.8(3) . .
C1S C2S C3S C4S 152(7) . .
C2S C3S C4S C5S -155(6) . .
C1S' C2S' C3S' C4S' -170.0(16) . .
C2S' C3S' C4S' C5S' -179.1(18) . .
